data_7157735
loop_
_publ_author_name
'Choo, Yvonne S. L.'
'Giamberini, Marta'
'Antonio, Jos\'e'
'Waddell, Paul G.'
'Benniston, Andrew C.'

_publ_section_title
;
 Functionalized fluorescent terephthalate monomers and their attempted
 polyester formation.
;
_journal_issue 42
_journal_name_full 'Organic &amp; biomolecular chemistry'
_journal_page_first 8735
_journal_page_last 8745
_journal_paper_doi 10.1039/d0ob01533d
_journal_volume 18
_journal_year 2020
_chemical_formula_moiety 'C40 H52 O11'
_chemical_formula_sum 'C40 H52 O11'
_chemical_formula_weight 708.81
_space_group_crystal_system orthorhombic
_space_group_IT_number 60
_space_group_name_Hall '-P 2n 2ab'
_space_group_name_H-M_alt 'P b c n'
_atom_sites_solution_hydrogens geom
_atom_sites_solution_primary direct
_audit_creation_date 2015-10-27
_audit_creation_method
;
Olex2 1.2
(compiled 2015.01.26 svn.r3151 for OlexSys, GUI svn.r4998)
;
_audit_update_record
;
2020-07-24 deposited with the CCDC.	2020-10-13 downloaded from the CCDC.
;
_cell_angle_alpha 90
_cell_angle_beta 90
_cell_angle_gamma 90
_cell_formula_units_Z 4
_cell_length_a 17.1752(2)
_cell_length_b 8.82114(17)
_cell_length_c 24.8611(5)
_cell_measurement_reflns_used 5242
_cell_measurement_temperature 150.0(2)
_cell_measurement_theta_max 66.6420
_cell_measurement_theta_min 4.3680
_cell_volume 3766.58(11)
_computing_cell_refinement
;
CrysAlisPro, Agilent Technologies,
Version 1.171.36.32 (release 02-08-2013 CrysAlis171 .NET)
(compiled Aug  2 2013,16:46:58)
;
_computing_data_collection
;
CrysAlisPro, Agilent Technologies,
Version 1.171.36.32 (release 02-08-2013 CrysAlis171 .NET)
(compiled Aug  2 2013,16:46:58)
;
_computing_data_reduction
;
CrysAlisPro, Agilent Technologies,
Version 1.171.36.32 (release 02-08-2013 CrysAlis171 .NET)
(compiled Aug  2 2013,16:46:58)
;
_computing_molecular_graphics 'Olex2 (Dolomanov et al., 2009)'
_computing_publication_material 'Olex2 (Dolomanov et al., 2009)'
_computing_structure_refinement 'XL (Sheldrick, 2008)'
_computing_structure_solution 'XT (Sheldrick, 2015)'
_diffrn_ambient_temperature 150.0(2)
_diffrn_detector_area_resol_mean 10.3968
_diffrn_measured_fraction_theta_full 1.000
_diffrn_measured_fraction_theta_max 0.995
_diffrn_measurement_details
;
#__ type_ start__ end____ width___ exp.time_
  1 omega   24.00   59.00   1.0000    4.0000
omega____ theta____ kappa____ phi______ frames
    -       41.5905  -57.0000   30.0000 35

#__ type_ start__ end____ width___ exp.time_
  2 omega   16.00  114.00   1.0000    4.0000
omega____ theta____ kappa____ phi______ frames
    -       41.5905   38.0000 -180.0000 98

#__ type_ start__ end____ width___ exp.time_
  3 omega   66.00   95.00   1.0000   16.0000
omega____ theta____ kappa____ phi______ frames
    -       93.5000 -125.0000 -150.0000 29

#__ type_ start__ end____ width___ exp.time_
  4 omega   23.00   54.00   1.0000   16.0000
omega____ theta____ kappa____ phi______ frames
    -       93.5000 -125.0000 -150.0000 31

#__ type_ start__ end____ width___ exp.time_
  5 omega   25.00   63.00   1.0000   16.0000
omega____ theta____ kappa____ phi______ frames
    -       93.5000  -45.0000  120.0000 38

#__ type_ start__ end____ width___ exp.time_
  6 omega   50.00   84.00   1.0000   16.0000
omega____ theta____ kappa____ phi______ frames
    -       93.5000  -96.0000  140.0000 34

#__ type_ start__ end____ width___ exp.time_
  7 omega  140.00  166.00   1.0000   16.0000
omega____ theta____ kappa____ phi______ frames
    -       93.5000   61.0000   60.0000 26

#__ type_ start__ end____ width___ exp.time_
  8 omega   65.00  103.00   1.0000   16.0000
omega____ theta____ kappa____ phi______ frames
    -       93.5000   61.0000   60.0000 38

#__ type_ start__ end____ width___ exp.time_
  9 omega   16.00   55.00   1.0000   16.0000
omega____ theta____ kappa____ phi______ frames
    -       93.5000  -30.0000 -150.0000 39

#__ type_ start__ end____ width___ exp.time_
 10 omega   17.00   53.00   1.0000   16.0000
omega____ theta____ kappa____ phi______ frames
    -       93.5000  -30.0000  -90.0000 36

#__ type_ start__ end____ width___ exp.time_
 11 omega    9.00   42.00   1.0000   16.0000
omega____ theta____ kappa____ phi______ frames
    -       93.5000  -94.0000 -150.0000 33

#__ type_ start__ end____ width___ exp.time_
 12 omega  118.00  165.00   1.0000   16.0000
omega____ theta____ kappa____ phi______ frames
    -       93.5000  125.0000  -60.0000 47

#__ type_ start__ end____ width___ exp.time_
 13 omega   16.00   69.00   1.0000   16.0000
omega____ theta____ kappa____ phi______ frames
    -       93.5000  -30.0000  -60.0000 53

#__ type_ start__ end____ width___ exp.time_
 14 omega   23.00   75.00   1.0000   16.0000
omega____ theta____ kappa____ phi______ frames
    -       93.5000  -45.0000   90.0000 52

#__ type_ start__ end____ width___ exp.time_
 15 omega   12.00   72.00   1.0000    4.0000
omega____ theta____ kappa____ phi______ frames
    -       41.5905   57.0000    0.0000 60
;
_diffrn_measurement_device_type 'Xcalibur, Atlas, Gemini ultra'
_diffrn_measurement_method '\w scans'
_diffrn_orient_matrix_UB_11 0.0332050000
_diffrn_orient_matrix_UB_12 0.1577856000
_diffrn_orient_matrix_UB_13 0.0133630000
_diffrn_orient_matrix_UB_21 -0.0024970000
_diffrn_orient_matrix_UB_22 0.0422248000
_diffrn_orient_matrix_UB_23 -0.0601130000
_diffrn_orient_matrix_UB_31 -0.0832701000
_diffrn_orient_matrix_UB_32 0.0618022000
_diffrn_orient_matrix_UB_33 0.0070238000
_diffrn_radiation_monochromator mirror
_diffrn_radiation_type CuK\a
_diffrn_radiation_wavelength 1.54184
_diffrn_reflns_av_R_equivalents 0.0399
_diffrn_reflns_av_unetI/netI 0.0306
_diffrn_reflns_Laue_measured_fraction_full 1.000
_diffrn_reflns_Laue_measured_fraction_max 0.995
_diffrn_reflns_limit_h_max 13
_diffrn_reflns_limit_h_min -20
_diffrn_reflns_limit_k_max 10
_diffrn_reflns_limit_k_min -10
_diffrn_reflns_limit_l_max 29
_diffrn_reflns_limit_l_min -28
_diffrn_reflns_number 14204
_diffrn_reflns_point_group_measured_fraction_full 1.000
_diffrn_reflns_point_group_measured_fraction_max 0.995
_diffrn_reflns_theta_full 66.500
_diffrn_reflns_theta_max 66.997
_diffrn_reflns_theta_min 3.556
_diffrn_source 'Enhance Ultra (Cu) X-ray Source'
_exptl_absorpt_coefficient_mu 0.741
_exptl_absorpt_correction_T_max 1.00000
_exptl_absorpt_correction_T_min 0.94926
_exptl_absorpt_correction_type multi-scan
_exptl_absorpt_process_details
;
CrysAlisPro, Agilent Technologies,
Version 1.171.36.32 (release 02-08-2013 CrysAlis171 .NET)
(compiled Aug  2 2013,16:46:58)
Empirical absorption correction using spherical harmonics,
 implemented in SCALE3 ABSPACK scaling algorithm.
;
_exptl_crystal_colour colourless
_exptl_crystal_colour_primary colourless
_exptl_crystal_density_diffrn 1.250
_exptl_crystal_description plate
_exptl_crystal_F_000 1520
_exptl_crystal_size_max 0.28
_exptl_crystal_size_mid 0.13
_exptl_crystal_size_min 0.07
_refine_diff_density_max 0.142
_refine_diff_density_min -0.189
_refine_diff_density_rms 0.042
_refine_ls_extinction_method none
_refine_ls_goodness_of_fit_ref 1.041
_refine_ls_hydrogen_treatment constr
_refine_ls_matrix_type full
_refine_ls_number_parameters 235
_refine_ls_number_reflns 3350
_refine_ls_number_restraints 0
_refine_ls_restrained_S_all 1.041
_refine_ls_R_factor_all 0.0486
_refine_ls_R_factor_gt 0.0357
_refine_ls_shift/su_max 0.000
_refine_ls_shift/su_mean 0.000
_refine_ls_structure_factor_coef Fsqd
_refine_ls_weighting_details 'w=1/[\s^2^(Fo^2^)+(0.0415P)^2^+0.6881P] where P=(Fo^2^+2Fc^2^)/3'
_refine_ls_weighting_scheme calc
_refine_ls_wR_factor_gt 0.0846
_refine_ls_wR_factor_ref 0.0925
_reflns_Friedel_coverage 0.000
_reflns_number_gt 2662
_reflns_number_total 3350
_reflns_threshold_expression 'I > 2\s(I)'
_cod_data_source_file d0ob01533d2.cif
_cod_data_source_block acb150015
_cod_depositor_comments 'Adding full bibliography for 7157735.cif.'
_cod_original_cell_volume 3766.59(12)
_cod_database_code 7157735
_shelxl_version_number 2014/6
_chemical_oxdiff_formula 'C80 H104 O22'
_shelx_space_group_comment
;
The symmetry employed for this shelxl refinement is uniquely defined
by the following loop, which should always be used as a source of
symmetry information in preference to the above space-group names.
They are only intended as comments.
;
_reflns_odcompleteness_completeness 99.95
_reflns_odcompleteness_iscentric 1
_reflns_odcompleteness_theta 66.49
_olex2_refinement_description
;
1. Fixed Uiso
 At 1.2 times of:
  All C(H) groups, All C(H,H) groups
 At 1.5 times of:
  All C(H,H,H) groups
2.a Secondary CH2 refined with riding coordinates:
 C1(H1A,H1B), C2(H2A,H2B), C3(H3A,H3B), C4(H4A,H4B), C19(H19A,H19B)
2.b Aromatic/amide H refined with riding coordinates:
 C8(H8), C9(H9), C11(H11), C12(H12)
2.c Idealised Me refined as rotating group:
 C14(H14A,H14B,H14C), C15(H15A,H15B,H15C), C16(H16A,H16B,H16C), C20(H20A,H20B,
 H20C)
;
_olex2_submission_special_instructions 'No special instructions were received'

loop_
_space_group_symop_operation_xyz
'x, y, z'
'-x+1/2, -y+1/2, z+1/2'
'-x, y, -z+1/2'
'x+1/2, -y+1/2, -z'
'-x, -y, -z'
'x-1/2, y-1/2, -z-1/2'
'x, -y, z-1/2'
'-x-1/2, y-1/2, z'

loop_
_atom_site_label
_atom_site_type_symbol
_atom_site_fract_x
_atom_site_fract_y
_atom_site_fract_z
_atom_site_U_iso_or_equiv
_atom_site_adp_type
_atom_site_occupancy
_atom_site_site_symmetry_order
_atom_site_calc_flag
_atom_site_refinement_flags_posn
_atom_site_refinement_flags_adp
_atom_site_refinement_flags_occupancy
_atom_site_disorder_assembly
_atom_site_disorder_group
O1 O 0.65405(5) 0.64513(11) 0.28373(4) 0.0261(2) Uani 1 1 d . . . . .
O2 O 0.62327(5) 0.97391(12) 0.27070(5) 0.0331(3) Uani 1 1 d . . . . .
O3 O 0.5000 1.20308(17) 0.2500 0.0345(4) Uani 1 2 d S T P . .
O4 O 0.52947(5) 0.64734(11) 0.35956(4) 0.0255(2) Uani 1 1 d . . . . .
O5 O 0.67058(6) 0.72862(14) 0.16006(5) 0.0420(3) Uani 1 1 d . . . . .
O6 O 0.62397(6) 0.49153(12) 0.15290(4) 0.0303(2) Uani 1 1 d . . . . .
C1 C 0.68413(8) 0.76994(17) 0.31518(6) 0.0300(3) Uani 1 1 d . . . . .
H1A H 0.7340 0.7392 0.3320 0.036 Uiso 1 1 calc R . . . .
H1B H 0.6469 0.7938 0.3444 0.036 Uiso 1 1 calc R . . . .
C2 C 0.69718(8) 0.90880(18) 0.28194(7) 0.0343(4) Uani 1 1 d . . . . .
H2A H 0.7301 0.9820 0.3018 0.041 Uiso 1 1 calc R . . . .
H2B H 0.7240 0.8819 0.2480 0.041 Uiso 1 1 calc R . . . .
C3 C 0.62487(9) 1.08375(19) 0.22891(7) 0.0360(4) Uani 1 1 d . . . . .
H3A H 0.6553 1.0447 0.1980 0.043 Uiso 1 1 calc R . . . .
H3B H 0.6502 1.1777 0.2419 0.043 Uiso 1 1 calc R . . . .
C4 C 0.54285(9) 1.11745(19) 0.21151(6) 0.0351(4) Uani 1 1 d . . . . .
H4A H 0.5443 1.1742 0.1772 0.042 Uiso 1 1 calc R . . . .
H4B H 0.5154 1.0206 0.2048 0.042 Uiso 1 1 calc R . . . .
C5 C 0.57736(7) 0.65410(15) 0.26804(6) 0.0227(3) Uani 1 1 d . . . . .
C6 C 0.51635(8) 0.64817(15) 0.30442(6) 0.0228(3) Uani 1 1 d . . . . .
C7 C 0.55753(7) 0.51397(16) 0.38247(6) 0.0233(3) Uani 1 1 d . . . . .
C8 C 0.56560(8) 0.51522(17) 0.43773(6) 0.0267(3) Uani 1 1 d . . . . .
H8 H 0.5535 0.6041 0.4576 0.032 Uiso 1 1 calc R . . . .
C9 C 0.59148(8) 0.38596(17) 0.46402(6) 0.0279(3) Uani 1 1 d . . . . .
H9 H 0.5964 0.3875 0.5021 0.033 Uiso 1 1 calc R . . . .
C10 C 0.61039(7) 0.25420(17) 0.43618(6) 0.0258(3) Uani 1 1 d . . . . .
C11 C 0.60177(8) 0.25757(17) 0.38025(6) 0.0273(3) Uani 1 1 d . . . . .
H11 H 0.6144 0.1694 0.3601 0.033 Uiso 1 1 calc R . . . .
C12 C 0.57547(8) 0.38491(17) 0.35322(6) 0.0273(3) Uani 1 1 d . . . . .
H12 H 0.5698 0.3838 0.3152 0.033 Uiso 1 1 calc R . . . .
C13 C 0.63947(9) 0.10939(18) 0.46378(6) 0.0313(3) Uani 1 1 d . . . . .
C14 C 0.58694(11) -0.02395(19) 0.44811(7) 0.0424(4) Uani 1 1 d . . . . .
H14A H 0.5331 -0.0014 0.4584 0.064 Uiso 1 1 calc GR . . . .
H14B H 0.6044 -0.1157 0.4668 0.064 Uiso 1 1 calc GR . . . .
H14C H 0.5897 -0.0400 0.4091 0.064 Uiso 1 1 calc GR . . . .
C15 C 0.63944(10) 0.1242(2) 0.52532(7) 0.0398(4) Uani 1 1 d . . . . .
H15A H 0.6755 0.2048 0.5361 0.060 Uiso 1 1 calc GR . . . .
H15B H 0.6560 0.0280 0.5414 0.060 Uiso 1 1 calc GR . . . .
H15C H 0.5868 0.1491 0.5377 0.060 Uiso 1 1 calc GR . . . .
C16 C 0.72274(9) 0.0748(2) 0.44516(8) 0.0449(4) Uani 1 1 d . . . . .
H16A H 0.7229 0.0560 0.4063 0.067 Uiso 1 1 calc GR . . . .
H16B H 0.7421 -0.0152 0.4640 0.067 Uiso 1 1 calc GR . . . .
H16C H 0.7564 0.1615 0.4533 0.067 Uiso 1 1 calc GR . . . .
C17 C 0.56067(8) 0.64864(15) 0.21314(6) 0.0229(3) Uani 1 1 d . . . . .
C18 C 0.62508(8) 0.63211(17) 0.17277(6) 0.0254(3) Uani 1 1 d . . . . .
C19 C 0.67850(9) 0.45666(19) 0.10983(6) 0.0338(4) Uani 1 1 d . . . . .
H19A H 0.7314 0.4408 0.1246 0.041 Uiso 1 1 calc R . . . .
H19B H 0.6805 0.5410 0.0836 0.041 Uiso 1 1 calc R . . . .
C20 C 0.64968(11) 0.3150(2) 0.08333(8) 0.0466(4) Uani 1 1 d . . . . .
H20A H 0.6814 0.2936 0.0515 0.070 Uiso 1 1 calc GR . . . .
H20B H 0.5952 0.3286 0.0726 0.070 Uiso 1 1 calc GR . . . .
H20C H 0.6535 0.2301 0.1086 0.070 Uiso 1 1 calc GR . . . .

loop_
_atom_site_aniso_label
_atom_site_aniso_U_11
_atom_site_aniso_U_22
_atom_site_aniso_U_33
_atom_site_aniso_U_23
_atom_site_aniso_U_13
_atom_site_aniso_U_12
O1 0.0190(4) 0.0276(5) 0.0316(6) -0.0025(4) -0.0047(4) 0.0019(4)
O2 0.0253(5) 0.0311(6) 0.0427(6) 0.0051(5) 0.0022(5) 0.0017(4)
O3 0.0363(7) 0.0305(8) 0.0366(9) 0.000 0.0033(7) 0.000
O4 0.0285(5) 0.0261(5) 0.0220(5) -0.0016(4) -0.0031(4) 0.0040(4)
O5 0.0400(6) 0.0419(7) 0.0442(7) -0.0067(5) 0.0145(5) -0.0155(5)
O6 0.0296(5) 0.0297(6) 0.0317(6) -0.0017(4) 0.0092(4) 0.0007(4)
C1 0.0222(6) 0.0332(8) 0.0346(8) -0.0059(7) -0.0074(6) 0.0000(6)
C2 0.0231(7) 0.0334(8) 0.0463(10) -0.0052(7) -0.0018(7) -0.0023(6)
C3 0.0334(8) 0.0337(9) 0.0408(9) 0.0047(7) 0.0035(7) -0.0036(7)
C4 0.0361(8) 0.0372(9) 0.0320(9) 0.0007(7) 0.0014(7) 0.0011(7)
C5 0.0199(6) 0.0197(7) 0.0286(8) -0.0004(6) -0.0032(6) 0.0009(5)
C6 0.0247(7) 0.0215(7) 0.0223(7) -0.0014(6) -0.0022(6) 0.0020(5)
C7 0.0189(6) 0.0245(7) 0.0264(7) 0.0012(6) -0.0012(5) 0.0001(5)
C8 0.0253(6) 0.0281(8) 0.0265(8) -0.0056(6) -0.0004(6) 0.0011(6)
C9 0.0270(7) 0.0332(8) 0.0235(7) -0.0012(6) -0.0034(6) 0.0000(6)
C10 0.0196(6) 0.0278(7) 0.0302(8) 0.0017(6) -0.0007(6) -0.0024(6)
C11 0.0274(7) 0.0253(7) 0.0293(8) -0.0046(6) 0.0003(6) 0.0012(6)
C12 0.0292(7) 0.0301(8) 0.0225(7) -0.0012(6) -0.0006(6) -0.0004(6)
C13 0.0317(7) 0.0296(8) 0.0325(8) 0.0041(7) -0.0021(7) 0.0000(6)
C14 0.0544(10) 0.0333(9) 0.0395(9) 0.0017(7) 0.0014(8) -0.0067(8)
C15 0.0480(9) 0.0360(9) 0.0355(9) 0.0067(7) -0.0089(8) 0.0007(7)
C16 0.0351(9) 0.0440(10) 0.0556(12) 0.0109(9) 0.0009(8) 0.0116(7)
C17 0.0224(6) 0.0201(7) 0.0263(8) 0.0002(6) 0.0002(6) -0.0009(5)
C18 0.0228(6) 0.0284(8) 0.0249(7) 0.0003(6) -0.0027(6) 0.0001(6)
C19 0.0299(7) 0.0411(9) 0.0303(8) -0.0016(7) 0.0080(6) 0.0037(7)
C20 0.0513(10) 0.0460(11) 0.0424(10) -0.0136(8) 0.0148(9) -0.0028(8)

loop_
_atom_type_symbol
_atom_type_description
_atom_type_scat_dispersion_real
_atom_type_scat_dispersion_imag
_atom_type_scat_source
C C 0.0181 0.0091 'International Tables Vol C Tables 4.2.6.8 and 6.1.1.4'
H H 0.0000 0.0000 'International Tables Vol C Tables 4.2.6.8 and 6.1.1.4'
O O 0.0492 0.0322 'International Tables Vol C Tables 4.2.6.8 and 6.1.1.4'

loop_
_geom_angle_atom_site_label_1
_geom_angle_atom_site_label_2
_geom_angle_atom_site_label_3
_geom_angle
_geom_angle_site_symmetry_1
_geom_angle_site_symmetry_3
_geom_angle_publ_flag
C5 O1 C1 116.84(10) . . ?
C3 O2 C2 113.70(11) . . ?
C4 O3 C4 115.93(17) . 3_655 ?
C6 O4 C7 117.64(10) . . ?
C18 O6 C19 117.35(11) . . ?
O1 C1 H1A 109.2 . . ?
O1 C1 H1B 109.2 . . ?
O1 C1 C2 112.25(13) . . ?
H1A C1 H1B 107.9 . . ?
C2 C1 H1A 109.2 . . ?
C2 C1 H1B 109.2 . . ?
O2 C2 C1 107.81(12) . . ?
O2 C2 H2A 110.1 . . ?
O2 C2 H2B 110.1 . . ?
C1 C2 H2A 110.1 . . ?
C1 C2 H2B 110.1 . . ?
H2A C2 H2B 108.5 . . ?
O2 C3 H3A 109.9 . . ?
O2 C3 H3B 109.9 . . ?
O2 C3 C4 109.09(12) . . ?
H3A C3 H3B 108.3 . . ?
C4 C3 H3A 109.9 . . ?
C4 C3 H3B 109.9 . . ?
O3 C4 C3 113.32(13) . . ?
O3 C4 H4A 108.9 . . ?
O3 C4 H4B 108.9 . . ?
C3 C4 H4A 108.9 . . ?
C3 C4 H4B 108.9 . . ?
H4A C4 H4B 107.7 . . ?
O1 C5 C6 122.46(13) . . ?
O1 C5 C17 118.16(12) . . ?
C6 C5 C17 118.82(12) . . ?
O4 C6 C17 117.60(12) . 3_655 ?
C5 C6 O4 121.46(12) . . ?
C5 C6 C17 120.90(13) . 3_655 ?
C8 C7 O4 115.76(12) . . ?
C8 C7 C12 120.42(13) . . ?
C12 C7 O4 123.80(12) . . ?
C7 C8 H8 120.2 . . ?
C7 C8 C9 119.62(13) . . ?
C9 C8 H8 120.2 . . ?
C8 C9 H9 119.1 . . ?
C8 C9 C10 121.80(13) . . ?
C10 C9 H9 119.1 . . ?
C9 C10 C11 116.89(13) . . ?
C9 C10 C13 123.32(13) . . ?
C11 C10 C13 119.80(13) . . ?
C10 C11 H11 118.9 . . ?
C12 C11 C10 122.29(14) . . ?
C12 C11 H11 118.9 . . ?
C7 C12 H12 120.5 . . ?
C11 C12 C7 118.98(13) . . ?
C11 C12 H12 120.5 . . ?
C10 C13 C15 112.02(13) . . ?
C10 C13 C16 109.54(13) . . ?
C14 C13 C10 109.50(12) . . ?
C14 C13 C15 108.55(13) . . ?
C14 C13 C16 108.63(14) . . ?
C16 C13 C15 108.53(14) . . ?
C13 C14 H14A 109.5 . . ?
C13 C14 H14B 109.5 . . ?
C13 C14 H14C 109.5 . . ?
H14A C14 H14B 109.5 . . ?
H14A C14 H14C 109.5 . . ?
H14B C14 H14C 109.5 . . ?
C13 C15 H15A 109.5 . . ?
C13 C15 H15B 109.5 . . ?
C13 C15 H15C 109.5 . . ?
H15A C15 H15B 109.5 . . ?
H15A C15 H15C 109.5 . . ?
H15B C15 H15C 109.5 . . ?
C13 C16 H16A 109.5 . . ?
C13 C16 H16B 109.5 . . ?
C13 C16 H16C 109.5 . . ?
H16A C16 H16B 109.5 . . ?
H16A C16 H16C 109.5 . . ?
H16B C16 H16C 109.5 . . ?
C5 C17 C18 120.40(12) . . ?
C6 C17 C5 120.11(13) 3_655 . ?
C6 C17 C18 119.35(13) 3_655 . ?
O5 C18 O6 124.87(13) . . ?
O5 C18 C17 126.02(13) . . ?
O6 C18 C17 109.10(11) . . ?
O6 C19 H19A 110.4 . . ?
O6 C19 H19B 110.4 . . ?
O6 C19 C20 106.71(12) . . ?
H19A C19 H19B 108.6 . . ?
C20 C19 H19A 110.4 . . ?
C20 C19 H19B 110.4 . . ?
C19 C20 H20A 109.5 . . ?
C19 C20 H20B 109.5 . . ?
C19 C20 H20C 109.5 . . ?
H20A C20 H20B 109.5 . . ?
H20A C20 H20C 109.5 . . ?
H20B C20 H20C 109.5 . . ?

loop_
_geom_bond_atom_site_label_1
_geom_bond_atom_site_label_2
_geom_bond_distance
_geom_bond_site_symmetry_2
_geom_bond_publ_flag
O1 C1 1.4459(18) . ?
O1 C5 1.3760(16) . ?
O2 C2 1.4211(18) . ?
O2 C3 1.421(2) . ?
O3 C4 1.4240(18) 3_655 ?
O3 C4 1.4240(18) . ?
O4 C6 1.3892(17) . ?
O4 C7 1.3932(17) . ?
O5 C18 1.1982(18) . ?
O6 C18 1.3349(18) . ?
O6 C19 1.4553(17) . ?
C1 H1A 0.9900 . ?
C1 H1B 0.9900 . ?
C1 C2 1.495(2) . ?
C2 H2A 0.9900 . ?
C2 H2B 0.9900 . ?
C3 H3A 0.9900 . ?
C3 H3B 0.9900 . ?
C3 C4 1.503(2) . ?
C4 H4A 0.9900 . ?
C4 H4B 0.9900 . ?
C5 C6 1.385(2) . ?
C5 C17 1.395(2) . ?
C6 C17 1.3931(19) 3_655 ?
C7 C8 1.381(2) . ?
C7 C12 1.385(2) . ?
C8 H8 0.9500 . ?
C8 C9 1.387(2) . ?
C9 H9 0.9500 . ?
C9 C10 1.391(2) . ?
C10 C11 1.399(2) . ?
C10 C13 1.534(2) . ?
C11 H11 0.9500 . ?
C11 C12 1.385(2) . ?
C12 H12 0.9500 . ?
C13 C14 1.533(2) . ?
C13 C15 1.535(2) . ?
C13 C16 1.534(2) . ?
C14 H14A 0.9800 . ?
C14 H14B 0.9800 . ?
C14 H14C 0.9800 . ?
C15 H15A 0.9800 . ?
C15 H15B 0.9800 . ?
C15 H15C 0.9800 . ?
C16 H16A 0.9800 . ?
C16 H16B 0.9800 . ?
C16 H16C 0.9800 . ?
C17 C6 1.3931(19) 3_655 ?
C17 C18 1.501(2) . ?
C19 H19A 0.9900 . ?
C19 H19B 0.9900 . ?
C19 C20 1.497(2) . ?
C20 H20A 0.9800 . ?
C20 H20B 0.9800 . ?
C20 H20C 0.9800 . ?

loop_
_geom_torsion_atom_site_label_1
_geom_torsion_atom_site_label_2
_geom_torsion_atom_site_label_3
_geom_torsion_atom_site_label_4
_geom_torsion
_geom_torsion_site_symmetry_1
_geom_torsion_site_symmetry_2
_geom_torsion_site_symmetry_3
_geom_torsion_site_symmetry_4
_geom_torsion_publ_flag
O1 C1 C2 O2 74.63(15) . . . . ?
O1 C5 C6 O4 6.3(2) . . . . ?
O1 C5 C6 C17 -176.20(13) . . . 3_655 ?
O1 C5 C17 C6 176.14(12) . . . 3_655 ?
O1 C5 C17 C18 0.5(2) . . . . ?
O2 C3 C4 O3 71.94(18) . . . . ?
O4 C7 C8 C9 178.52(12) . . . . ?
O4 C7 C12 C11 -178.91(12) . . . . ?
C1 O1 C5 C6 -66.80(17) . . . . ?
C1 O1 C5 C17 121.89(14) . . . . ?
C2 O2 C3 C4 166.71(13) . . . . ?
C3 O2 C2 C1 -165.28(13) . . . . ?
C4 O3 C4 C3 -90.91(13) 3_655 . . . ?
C5 O1 C1 C2 -73.74(15) . . . . ?
C5 C17 C18 O5 -73.5(2) . . . . ?
C5 C17 C18 O6 106.49(14) . . . . ?
C6 O4 C7 C8 -176.49(12) . . . . ?
C6 O4 C7 C12 2.31(19) . . . . ?
C6 C5 C17 C6 4.51(18) . . . 3_655 ?
C6 C5 C17 C18 -171.13(13) . . . . ?
C6 C17 C18 O5 110.83(17) 3_655 . . . ?
C6 C17 C18 O6 -69.19(16) 3_655 . . . ?
C7 O4 C6 C5 -74.26(16) . . . . ?
C7 O4 C6 C17 108.13(14) . . . 3_655 ?
C7 C8 C9 C10 0.6(2) . . . . ?
C8 C7 C12 C11 -0.2(2) . . . . ?
C8 C9 C10 C11 -0.3(2) . . . . ?
C8 C9 C10 C13 179.75(13) . . . . ?
C9 C10 C11 C12 -0.2(2) . . . . ?
C9 C10 C13 C14 124.56(15) . . . . ?
C9 C10 C13 C15 4.1(2) . . . . ?
C9 C10 C13 C16 -116.41(16) . . . . ?
C10 C11 C12 C7 0.4(2) . . . . ?
C11 C10 C13 C14 -55.40(18) . . . . ?
C11 C10 C13 C15 -175.88(13) . . . . ?
C11 C10 C13 C16 63.63(18) . . . . ?
C12 C7 C8 C9 -0.3(2) . . . . ?
C13 C10 C11 C12 179.74(13) . . . . ?
C17 C5 C6 O4 177.52(13) . . . . ?
C17 C5 C6 C17 -4.95(18) . . . 3_655 ?
C18 O6 C19 C20 -162.41(13) . . . . ?
C19 O6 C18 O5 -4.7(2) . . . . ?
C19 O6 C18 C17 175.32(11) . . . . ?
